data_4341353
loop_
_publ_author_name
'Mishra, Shashank'
'Jeanneau, Erwann'
'Ledoux, Gilles'
'Daniele, St\'ephane'

_publ_section_title
;
 Novel barium-organic incorporated iodometalates: do they have template
 properties for constructing rare heterotrimetallic hybrids?
;
_journal_issue 21
_journal_name_full 'Inorganic chemistry'
_journal_page_first 11721
_journal_page_last 11731
_journal_paper_doi 10.1021/ic501963y
_journal_volume 53
_journal_year 2014
_chemical_formula_moiety 'C12 H38 Ba1 Cu4 I6 O7 S6'
_chemical_formula_sum 'C12 H38 Ba Cu4 I6 O7 S6'
_chemical_formula_weight 1639.78
_space_group_IT_number 14
_symmetry_cell_setting monoclinic
_symmetry_space_group_name_Hall '-P 2ybc'
_symmetry_space_group_name_H-M 'P 1 21/c 1'
_atom_sites_solution_hydrogens difmap
_atom_sites_solution_primary direct
_audit_creation_date 13-07-22
_audit_creation_method CRYSTALS_ver_14.40
_cell_angle_alpha 90
_cell_angle_beta 96.339(4)
_cell_angle_gamma 90
_cell_formula_units_Z 4
_cell_length_a 11.6295(5)
_cell_length_b 13.8839(7)
_cell_length_c 24.6020(10)
_cell_measurement_reflns_used 24290
_cell_measurement_temperature 150
_cell_measurement_theta_max 29.4452
_cell_measurement_theta_min 3.3680
_cell_volume 3948.0(3)
_computing_cell_refinement
;
CrysAlisPro, Agilent Technologies,
Version 1.171.35.19 (release 27-10-2011 CrysAlis171 .NET)
(compiled Oct 27 2011,15:02:11)
;
_computing_data_collection
;
CrysAlisPro, Agilent Technologies,
Version 1.171.35.19 (release 27-10-2011 CrysAlis171 .NET)
(compiled Oct 27 2011,15:02:11)
;
_computing_data_reduction
;
CrysAlisPro, Agilent Technologies,
Version 1.171.35.19 (release 27-10-2011 CrysAlis171 .NET)
(compiled Oct 27 2011,15:02:11)
;
_computing_molecular_graphics 'CAMERON (Watkin et al., 1996)'
_computing_publication_material 'CRYSTALS (Betteridge et al., 2003)'
_computing_structure_refinement 'CRYSTALS (Betteridge et al., 2003)'
_computing_structure_solution 'SIR97 (Altomare et al., 1999)'
_diffrn_ambient_temperature 150
_diffrn_detector_area_resol_mean 10.4685
_diffrn_measured_fraction_theta_full 0.997
_diffrn_measured_fraction_theta_max 0.928
_diffrn_measurement_device_type 'Xcalibur, Atlas, Gemini ultra'
_diffrn_measurement_method \w
_diffrn_radiation_monochromator graphite
_diffrn_radiation_source 'Enhance (Mo) X-ray Source'
_diffrn_radiation_type 'Mo K\a'
_diffrn_radiation_wavelength 0.7107
_diffrn_reflns_av_R_equivalents 0.059
_diffrn_reflns_limit_h_max 16
_diffrn_reflns_limit_h_min -15
_diffrn_reflns_limit_k_max 19
_diffrn_reflns_limit_k_min -18
_diffrn_reflns_limit_l_max 31
_diffrn_reflns_limit_l_min -30
_diffrn_reflns_number 72453
_diffrn_reflns_theta_full 27.223
_diffrn_reflns_theta_max 29.509
_diffrn_reflns_theta_min 3.375
_diffrn_standards_number 0
_exptl_absorpt_coefficient_mu 8.139
_exptl_absorpt_correction_T_max 0.501
_exptl_absorpt_correction_T_min 0.097
_exptl_absorpt_correction_type analytical
_exptl_absorpt_process_details
;
CrysAlisPro, Agilent Technologies,
Version 1.171.35.19 (release 27-10-2011 CrysAlis171 .NET)
(compiled Oct 27 2011,15:02:11)
Analytical numeric absorption correction using a multifaceted crystal
            model based on expressions derived by R.C. Clark & J.S. Reid.
(Clark, R. C. & Reid, J. S. (1995). Acta Cryst. A51, 887-897)
;
_exptl_crystal_colour colorless
_exptl_crystal_density_diffrn 2.759
_exptl_crystal_density_method 'not measured'
_exptl_crystal_description needle
_exptl_crystal_F_000 3008
_exptl_crystal_size_max 0.479
_exptl_crystal_size_mid 0.191
_exptl_crystal_size_min 0.123
_refine_diff_density_max 6.25
_refine_diff_density_min -4.25
_refine_ls_extinction_method None
_refine_ls_goodness_of_fit_ref 0.9720
_refine_ls_hydrogen_treatment constr
_refine_ls_matrix_type full
_refine_ls_number_parameters 325
_refine_ls_number_reflns 10195
_refine_ls_number_restraints 108
_refine_ls_R_factor_all 0.1190
_refine_ls_R_factor_gt 0.1134
_refine_ls_shift/su_max 0.0004344
_refine_ls_shift/su_mean 0.0000152
_refine_ls_structure_factor_coef Fsqd
_refine_ls_weighting_details
;
 Method, part 1, Chebychev polynomial, (Watkin, 1994, Prince, 1982) 
 [weight] = 1.0/[A~0~*T~0~(x)+A~1~*T~1~(x) ... +A~n-1~]*T~n-1~(x)] 
 where A~i~ are the Chebychev coefficients listed below and x= Fcalc/Fmax 
 Method = Robust Weighting (Prince, 1982) 
 W = [weight] * [1-(deltaF/6*sigmaF)^2^]^2^ 
 A~i~ are: 
 0.479E+04 0.638E+04 0.437E+04 0.226E+04 840. 
;
_refine_ls_weighting_scheme calc
_refine_ls_wR_factor_all 0.2025
_refine_ls_wR_factor_gt 0.2016
_refine_ls_wR_factor_ref 0.2025
_reflns_limit_h_max 15
_reflns_limit_h_min -16
_reflns_limit_k_max 19
_reflns_limit_k_min 0
_reflns_limit_l_max 31
_reflns_limit_l_min 0
_reflns_number_gt 9415
_reflns_number_total 10195
_reflns_threshold_expression I>2.0\s(I)
_oxford_diffrn_Wilson_B_factor 1.91
_oxford_diffrn_Wilson_scale 0.94
_oxford_refine_ls_r_factor_ref 0.1190
_oxford_refine_ls_scale 1.177(5)
_oxford_reflns_number_all 10195
_oxford_reflns_threshold_expression_ref I>-10.0\s(I)
_oxford_structure_analysis_title 'smr_b03 in P 1 21/m 1'
_cod_data_source_file ic501963y_si_003.cif
_cod_data_source_block global
_cod_depositor_comments 'Adding full bibliography for 4341352--4341362.cif.'
_cod_original_sg_symbol_H-M 'P 1 21/c 1 '
_cod_original_formula_sum 'C12 H38 Ba1 Cu4 I6 O7 S6'
_cod_database_code 4341353

loop_
_symmetry_equiv_pos_as_xyz
x,y,z
-x,-y,-z
-x,y+1/2,-z+1/2
x,-y+1/2,z+1/2

loop_
_atom_site_label
_atom_site_type_symbol
_atom_site_fract_x
_atom_site_fract_y
_atom_site_fract_z
_atom_site_U_iso_or_equiv
_atom_site_occupancy
_atom_site_adp_type
_atom_site_refinement_flags_posn
_atom_site_refinement_flags_adp
C1 C 0.356(2) 0.3051(17) 0.5698(9) 0.0401 1.0000 Uani . U
C2 C 0.193(2) 0.3168(19) 0.4827(10) 0.0484 1.0000 Uani . U
C3 C 0.7358(19) 0.3536(16) 0.6338(9) 0.0363 1.0000 Uani . U
C4 C 0.8094(19) 0.3687(17) 0.5373(9) 0.0399 1.0000 Uani . U
C5 C 0.494(2) 0.4512(15) 0.3882(10) 0.0381 1.0000 Uani . U
C6 C 0.5137(17) 0.3039(15) 0.3194(8) 0.0317 1.0000 Uani . U
C7 C 0.610(2) -0.0941(16) 0.3221(9) 0.0392 1.0000 Uani . U
C8 C 0.6894(19) 0.0551(17) 0.2677(9) 0.0379 1.0000 Uani . U
C9 C 0.890(2) 0.212(3) 0.3902(10) 0.0656 1.0000 Uani . U
C10 C 1.015(2) 0.093(3) 0.4374(12) 0.0763 1.0000 Uani . U
C11 C 0.7777(16) 0.0691(16) 0.6025(8) 0.0309 1.0000 Uani . U
C12 C 0.6860(18) -0.0918(16) 0.6361(9) 0.0353 1.0000 Uani . U
S1 S 0.3483(6) 0.3100(4) 0.4990(2) 0.0408 1.0000 Uani . U
S2 S 0.6787(4) 0.3576(4) 0.5640(2) 0.0294 1.0000 Uani . U
S3 S 0.6007(4) 0.3690(3) 0.36989(19) 0.0242 1.0000 Uani . U
S4 S 0.6880(4) 0.0146(4) 0.3367(2) 0.0329 1.0000 Uani . U
S5 S 0.9268(5) 0.1780(8) 0.4554(3) 0.0684 1.0000 Uani . U
S6 S 0.6422(4) 0.0311(4) 0.6151(2) 0.0321 1.0000 Uani . U
O1 O 0.3774(14) 0.2106(12) 0.4801(7) 0.0416 1.0000 Uani . U
O2 O 0.6319(11) 0.2581(10) 0.5507(5) 0.0286 1.0000 Uani . U
O3 O 0.6301(13) 0.3010(10) 0.4167(6) 0.0346 1.0000 Uani . U
O4 O 0.6033(12) 0.0792(11) 0.3632(5) 0.0337 1.0000 Uani . U
O5 O 0.8193(14) 0.1303(18) 0.4741(7) 0.0635 1.0000 Uani . U
O7 O 0.712(2) -0.0543(14) 0.4620(8) 0.0720 1.0000 Uani . .
O6 O 0.5740(12) 0.0176(10) 0.5591(5) 0.0321 1.0000 Uani . U
I1 I 0.92940(10) 0.79829(9) 0.35923(5) 0.0295 1.0000 Uani . .
I2 I 0.63983(9) 0.61158(9) 0.28778(5) 0.0241 1.0000 Uani . .
I3 I 0.91230(10) 0.49679(9) 0.40297(5) 0.0238 1.0000 Uani . .
I4 I 0.98849(9) 0.58698(8) 0.23511(5) 0.0231 1.0000 Uani . .
I5 I 0.79955(9) 0.33386(9) 0.25223(5) 0.0238 1.0000 Uani . .
I6 I 1.16744(9) 0.34909(9) 0.32078(5) 0.0251 1.0000 Uani . .
Cu1 Cu 0.8657(2) 0.6302(2) 0.31649(11) 0.0330 1.0000 Uani . .
Cu2 Cu 0.74525(19) 0.45540(17) 0.32673(10) 0.0264 1.0000 Uani . .
Cu3 Cu 0.9714(2) 0.44441(17) 0.30379(10) 0.0274 1.0000 Uani . .
Cu4 Cu 1.0232(2) 0.27767(19) 0.24184(11) 0.0325 1.0000 Uani . .
Ba1 Ba 0.59053(9) 0.12853(8) 0.46699(4) 0.0231 1.0000 Uani . .
H123 H 0.6208 -0.1258 0.6474 0.0650 1.0000 Uiso R .
H122 H 0.7466 -0.0889 0.6659 0.0650 1.0000 Uiso R .
H121 H 0.7136 -0.1244 0.6056 0.0650 1.0000 Uiso R .
H113 H 0.7736 0.1354 0.5912 0.0480 1.0000 Uiso R .
H112 H 0.8307 0.0629 0.6352 0.0480 1.0000 Uiso R .
H111 H 0.8040 0.0303 0.5740 0.0480 1.0000 Uiso R .
H13 H 0.4356 0.3024 0.5847 0.0580 1.0000 Uiso R .
H11 H 0.3201 0.3617 0.5832 0.0580 1.0000 Uiso R .
H12 H 0.3161 0.2487 0.5807 0.0580 1.0000 Uiso R .
H21 H 0.1735 0.3487 0.4483 0.1040 1.0000 Uiso R .
H22 H 0.1603 0.3515 0.5110 0.1040 1.0000 Uiso R .
H23 H 0.1629 0.2524 0.4807 0.1040 1.0000 Uiso R .
H31 H 0.6726 0.3505 0.6562 0.0630 1.0000 Uiso R .
H32 H 0.7813 0.4108 0.6428 0.0630 1.0000 Uiso R .
H33 H 0.7840 0.2973 0.6402 0.0630 1.0000 Uiso R .
H43 H 0.8005 0.3425 0.5009 0.0790 1.0000 Uiso R .
H41 H 0.8310 0.4354 0.5359 0.0790 1.0000 Uiso R .
H42 H 0.8685 0.3338 0.5594 0.0790 1.0000 Uiso R .
H51 H 0.5295 0.4967 0.4142 0.0710 1.0000 Uiso R .
H53 H 0.4343 0.4168 0.4044 0.0710 1.0000 Uiso R .
H52 H 0.4599 0.4849 0.3563 0.0710 1.0000 Uiso R .
H62 H 0.5617 0.2593 0.3023 0.0450 1.0000 Uiso R .
H61 H 0.4550 0.2692 0.3357 0.0450 1.0000 Uiso R .
H63 H 0.4782 0.3480 0.2925 0.0450 1.0000 Uiso R .
H71 H 0.6006 -0.1261 0.3560 0.0680 1.0000 Uiso R .
H73 H 0.6518 -0.1352 0.2998 0.0680 1.0000 Uiso R .
H72 H 0.5349 -0.0803 0.3032 0.0680 1.0000 Uiso R .
H82 H 0.7370 0.1116 0.2673 0.0619 1.0000 Uiso R .
H81 H 0.7198 0.0053 0.2463 0.0620 1.0000 Uiso R .
H83 H 0.6117 0.0702 0.2527 0.0620 1.0000 Uiso R .
H93 H 0.8277 0.2575 0.3883 0.0750 1.0000 Uiso R .
H92 H 0.9562 0.2413 0.3762 0.0750 1.0000 Uiso R .
H91 H 0.8671 0.1560 0.3691 0.0750 1.0000 Uiso R .
H124 H 0.7800 -0.0511 0.4570 0.0831 1.0000 Uiso R .
H125 H 0.7018 -0.1104 0.4711 0.0831 1.0000 Uiso R .
H103 H 1.0488 0.0598 0.4691 0.1031 1.0000 Uiso R .
H101 H 1.0739 0.1212 0.4191 0.1031 1.0000 Uiso R .
H102 H 0.9724 0.0482 0.4137 0.1031 1.0000 Uiso R .

loop_
_atom_site_aniso_label
_atom_site_aniso_U_11
_atom_site_aniso_U_22
_atom_site_aniso_U_33
_atom_site_aniso_U_23
_atom_site_aniso_U_13
_atom_site_aniso_U_12
C1 0.052(8) 0.034(7) 0.037(8) -0.004(7) 0.014(7) -0.008(7)
C2 0.066(9) 0.047(8) 0.034(8) -0.006(7) 0.012(7) 0.011(8)
C3 0.037(7) 0.034(7) 0.037(7) -0.008(7) -0.004(7) 0.001(7)
C4 0.037(7) 0.042(8) 0.037(8) -0.002(7) -0.012(7) -0.007(7)
C5 0.043(8) 0.026(7) 0.045(8) 0.004(7) 0.002(7) -0.005(7)
C6 0.030(7) 0.032(7) 0.032(7) 0.005(6) -0.002(6) -0.002(6)
C7 0.042(8) 0.036(8) 0.038(8) -0.009(7) -0.001(7) 0.010(7)
C8 0.034(7) 0.046(8) 0.033(7) -0.006(7) 0.000(6) 0.007(7)
C9 0.030(8) 0.132(11) 0.034(8) -0.012(9) -0.001(7) 0.006(9)
C10 0.043(8) 0.144(12) 0.043(8) -0.001(9) 0.007(8) 0.024(9)
C11 0.025(7) 0.041(8) 0.025(7) 0.001(6) -0.005(6) -0.005(6)
C12 0.033(7) 0.039(8) 0.032(7) 0.008(7) 0.000(6) -0.008(7)
S1 0.061(3) 0.030(3) 0.034(3) -0.006(2) 0.015(2) -0.008(2)
S2 0.028(2) 0.027(2) 0.031(2) -0.0043(18) -0.0055(18) 0.0001(17)
S3 0.0212(19) 0.022(2) 0.030(2) 0.0028(17) 0.0035(16) 0.0004(15)
S4 0.032(2) 0.036(3) 0.029(2) -0.010(2) -0.0049(18) 0.007(2)
S5 0.030(3) 0.140(7) 0.034(3) -0.011(4) -0.001(2) 0.015(4)
S6 0.029(2) 0.040(3) 0.027(2) -0.006(2) -0.0006(18) -0.002(2)
O1 0.046(7) 0.037(6) 0.043(7) -0.017(6) 0.010(6) 0.001(6)
O2 0.029(6) 0.025(6) 0.030(6) -0.004(5) -0.002(5) -0.003(5)
O3 0.046(6) 0.027(6) 0.029(6) 0.007(5) -0.002(5) -0.002(5)
O4 0.028(6) 0.045(7) 0.026(6) -0.014(5) -0.006(5) 0.014(5)
O5 0.028(6) 0.129(11) 0.034(7) 0.004(8) 0.004(5) 0.014(7)
O7 0.113(19) 0.048(12) 0.060(13) 0.008(10) 0.027(12) 0.026(12)
O6 0.037(6) 0.034(6) 0.023(5) 0.011(5) -0.008(5) -0.012(5)
I1 0.0208(5) 0.0315(6) 0.0365(7) 0.0023(5) 0.0043(5) -0.0052(5)
I2 0.0163(5) 0.0263(6) 0.0291(6) 0.0037(5) -0.0007(4) 0.0020(4)
I3 0.0207(5) 0.0282(6) 0.0218(5) -0.0002(4) -0.0009(4) -0.0017(4)
I4 0.0186(5) 0.0243(5) 0.0266(6) 0.0054(4) 0.0037(4) -0.0003(4)
I5 0.0161(5) 0.0280(6) 0.0269(6) -0.0087(5) 0.0010(4) 0.0018(4)
I6 0.0176(5) 0.0237(6) 0.0328(6) 0.0014(5) -0.0030(4) 0.0010(4)
Cu1 0.0221(11) 0.0401(14) 0.0373(13) -0.0025(11) 0.0060(9) -0.0044(10)
Cu2 0.0229(10) 0.0251(11) 0.0306(12) 0.0003(9) -0.0007(9) 0.0004(9)
Cu3 0.0247(11) 0.0273(12) 0.0298(12) 0.0035(9) 0.0014(9) 0.0031(9)
Cu4 0.0267(12) 0.0343(13) 0.0361(13) -0.0044(11) 0.0021(10) -0.0033(10)
Ba1 0.0301(5) 0.0220(5) 0.0169(5) 0.0000(4) 0.0021(4) -0.0082(4)

loop_
_atom_type_symbol
_atom_type_scat_dispersion_real
_atom_type_scat_dispersion_imag
_atom_type_scat_Cromer_Mann_a1
_atom_type_scat_Cromer_Mann_b1
_atom_type_scat_Cromer_Mann_a2
_atom_type_scat_Cromer_Mann_b2
_atom_type_scat_Cromer_Mann_a3
_atom_type_scat_Cromer_Mann_b3
_atom_type_scat_Cromer_Mann_a4
_atom_type_scat_Cromer_Mann_b4
_atom_type_scat_Cromer_Mann_c
_atom_type_scat_source
C 0.0033 0.0016 2.3100 20.8439 1.0200 10.2075 1.5886 0.5687 0.8650 51.6512 0.2156 'International Tables Vol C 4.2.6.8 and 6.1.1.4'
H 0.0000 0.0000 0.4930 10.5109 0.3229 26.1257 0.1402 3.1424 0.0408 57.7998 0.0030 'International Tables Vol C 4.2.6.8 and 6.1.1.4'
O 0.0106 0.0060 3.0485 13.2771 2.2868 5.7011 1.5463 0.3239 0.8670 32.9089 0.2508 'International Tables Vol C 4.2.6.8 and 6.1.1.4'
S 0.1246 0.1234 6.9053 1.4679 5.2034 22.2151 1.4379 0.2536 1.5863 56.1720 0.8669 'International Tables Vol C 4.2.6.8 and 6.1.1.4'
Cu 0.3201 1.2651 13.3380 3.5828 7.1676 0.2470 5.6158 11.3966 1.6735 64.8126 1.1910 'International Tables Vol C 4.2.6.8 and 6.1.1.4'
I -0.4742 1.8119 20.1472 4.3470 18.9949 0.3814 7.5138 27.7660 2.2735 66.8776 4.0712 'International Tables Vol C 4.2.6.8 and 6.1.1.4'
Ba -0.3244 2.2819 20.3361 3.2160 19.2970 0.2756 10.8880 20.2073 2.6959 167.2020 2.7731 'International Tables Vol C 4.2.6.8 and 6.1.1.4'

loop_
_geom_angle_atom_site_label_1
_geom_angle_site_symmetry_1
_geom_angle_atom_site_label_2
_geom_angle_atom_site_label_3
_geom_angle_site_symmetry_3
_geom_angle
_geom_angle_publ_flag
S1 . C1 H13 . 108.9 no
S1 . C1 H11 . 109.6 no
H13 . C1 H11 . 109.6 no
S1 . C1 H12 . 109.9 no
H13 . C1 H12 . 109.5 no
H11 . C1 H12 . 109.4 no
S1 . C2 H21 . 110.6 no
S1 . C2 H22 . 109.5 no
H21 . C2 H22 . 109.5 no
S1 . C2 H23 . 108.2 no
H21 . C2 H23 . 109.5 no
H22 . C2 H23 . 109.4 no
S2 . C3 H31 . 109.1 no
S2 . C3 H32 . 109.4 no
H31 . C3 H32 . 109.7 no
S2 . C3 H33 . 109.4 no
H31 . C3 H33 . 109.6 no
H32 . C3 H33 . 109.6 no
S2 . C4 H43 . 108.2 no
S2 . C4 H41 . 110.1 no
H43 . C4 H41 . 109.6 no
S2 . C4 H42 . 110.1 no
H43 . C4 H42 . 109.5 no
H41 . C4 H42 . 109.4 no
S3 . C5 H51 . 109.0 no
S3 . C5 H53 . 109.8 no
H51 . C5 H53 . 109.3 no
S3 . C5 H52 . 109.7 no
H51 . C5 H52 . 109.4 no
H53 . C5 H52 . 109.4 no
S3 . C6 H62 . 108.8 no
S3 . C6 H61 . 110.0 no
H62 . C6 H61 . 109.5 no
S3 . C6 H63 . 109.2 no
H62 . C6 H63 . 109.7 no
H61 . C6 H63 . 109.7 no
S4 . C7 H71 . 108.7 no
S4 . C7 H73 . 109.8 no
H71 . C7 H73 . 109.6 no
S4 . C7 H72 . 110.1 no
H71 . C7 H72 . 109.2 no
H73 . C7 H72 . 109.4 no
S4 . C8 H82 . 109.4 no
S4 . C8 H81 . 109.7 no
H82 . C8 H81 . 109.5 no
S4 . C8 H83 . 109.0 no
H82 . C8 H83 . 109.7 no
H81 . C8 H83 . 109.5 no
S5 . C9 H93 . 110.0 no
S5 . C9 H92 . 109.6 no
H93 . C9 H92 . 109.7 no
S5 . C9 H91 . 108.2 no
H93 . C9 H91 . 109.7 no
H92 . C9 H91 . 109.7 no
S5 . C10 H103 . 109.7 no
S5 . C10 H101 . 109.2 no
H103 . C10 H101 . 109.5 no
S5 . C10 H102 . 109.5 no
H103 . C10 H102 . 109.5 no
H101 . C10 H102 . 109.5 no
S6 . C11 H113 . 109.2 no
S6 . C11 H112 . 109.7 no
H113 . C11 H112 . 109.5 no
S6 . C11 H111 . 109.3 no
H113 . C11 H111 . 109.6 no
H112 . C11 H111 . 109.5 no
S6 . C12 H123 . 109.5 no
S6 . C12 H122 . 109.5 no
H123 . C12 H122 . 109.6 no
S6 . C12 H121 . 109.0 no
H123 . C12 H121 . 109.6 no
H122 . C12 H121 . 109.5 no
C2 . S1 C1 . 99.3(11) yes
C2 . S1 O1 . 103.5(11) yes
C1 . S1 O1 . 106.5(11) yes
C3 . S2 C4 . 96.9(10) yes
C3 . S2 O2 . 105.6(9) yes
C4 . S2 O2 . 108.1(10) yes
C5 . S3 C6 . 98.3(10) yes
C5 . S3 O3 . 108.4(10) yes
C6 . S3 O3 . 106.5(9) yes
C5 . S3 Cu2 . 109.5(7) yes
C6 . S3 Cu2 . 108.6(7) yes
O3 . S3 Cu2 . 122.8(6) yes
C8 . S4 C7 . 97.6(11) yes
C8 . S4 O4 . 107.1(9) yes
C7 . S4 O4 . 104.2(10) yes
C9 . S5 C10 . 92.6(15) yes
C9 . S5 O5 . 106.4(12) yes
C10 . S5 O5 . 108.7(17) yes
C12 . S6 C11 . 96.0(10) yes
C12 . S6 O6 . 103.9(9) yes
C11 . S6 O6 . 105.7(9) yes
S1 . O1 Ba1 . 130.2(9) yes
S2 . O2 Ba1 . 142.6(8) yes
S3 . O3 Ba1 . 148.9(8) yes
S4 . O4 Ba1 . 131.7(7) yes
S5 . O5 Ba1 . 146.4(12) yes
Ba1 . O7 H124 . 116.1 no
Ba1 . O7 H125 . 137.1 no
H124 . O7 H125 . 105.0 no
Ba1 2_656 O6 S6 . 124.6(7) yes
Ba1 2_656 O6 Ba1 . 108.7(4) yes
S6 . O6 Ba1 . 126.6(7) yes
Cu4 3_755 I1 Cu1 . 66.66(9) yes
Cu1 . I2 Cu2 . 64.79(8) yes
Cu1 . I3 Cu2 . 62.48(8) yes
Cu1 . I3 Cu3 . 62.89(8) yes
Cu2 . I3 Cu3 . 62.36(8) yes
Cu4 3_755 I4 Cu1 . 65.06(8) yes
Cu4 3_755 I4 Cu3 . 126.31(9) yes
Cu1 . I4 Cu3 . 66.38(8) yes
Cu2 . I5 Cu3 . 62.08(7) yes
Cu2 . I5 Cu4 . 123.40(8) yes
Cu3 . I5 Cu4 . 63.28(8) yes
Cu3 . I6 Cu4 . 66.37(8) yes
I3 . Cu1 Cu4 3_755 141.21(10) yes
I3 . Cu1 I2 . 103.79(9) yes
Cu4 3_755 Cu1 I2 . 114.88(11) yes
I3 . Cu1 I4 . 110.20(10) yes
Cu4 3_755 Cu1 I4 . 58.49(8) yes
I2 . Cu1 I4 . 112.10(10) yes
I3 . Cu1 I1 . 104.95(9) yes
Cu4 3_755 Cu1 I1 . 56.48(8) yes
I2 . Cu1 I1 . 114.76(10) yes
I4 . Cu1 I1 . 110.52(10) yes
I3 . Cu1 Cu2 . 55.00(7) yes
Cu4 3_755 Cu1 Cu2 . 155.05(13) yes
I2 . Cu1 Cu2 . 56.99(7) yes
I4 . Cu1 Cu2 . 100.75(10) yes
I1 . Cu1 Cu2 . 147.76(12) yes
I3 . Cu1 Cu3 . 56.50(8) yes
Cu4 3_755 Cu1 Cu3 . 111.12(11) yes
I2 . Cu1 Cu3 . 107.74(10) yes
I4 . Cu1 Cu3 . 56.33(7) yes
I1 . Cu1 Cu3 . 136.91(11) yes
Cu2 . Cu1 Cu3 . 57.61(9) yes
S3 . Cu2 Cu1 . 147.65(16) yes
S3 . Cu2 I2 . 104.64(13) yes
Cu1 . Cu2 I2 . 58.22(7) yes
S3 . Cu2 I5 . 102.81(14) yes
Cu1 . Cu2 I5 . 109.30(10) yes
I2 . Cu2 I5 . 114.61(10) yes
S3 . Cu2 I3 . 107.07(14) yes
Cu1 . Cu2 I3 . 62.51(8) yes
I2 . Cu2 I3 . 111.20(9) yes
I5 . Cu2 I3 . 115.26(9) yes
S3 . Cu2 Cu3 . 142.41(15) yes
Cu1 . Cu2 Cu3 . 62.33(9) yes
I2 . Cu2 Cu3 . 112.94(10) yes
I5 . Cu2 Cu3 . 60.76(8) yes
I3 . Cu2 Cu3 . 60.52(7) yes
Cu1 . Cu3 I5 . 104.75(9) yes
Cu1 . Cu3 I3 . 60.60(8) yes
I5 . Cu3 I3 . 108.99(9) yes
Cu1 . Cu3 Cu2 . 60.06(8) yes
I5 . Cu3 Cu2 . 57.17(7) yes
I3 . Cu3 Cu2 . 57.12(7) yes
Cu1 . Cu3 I6 . 143.52(11) yes
I5 . Cu3 I6 . 111.70(9) yes
I3 . Cu3 I6 . 107.10(9) yes
Cu2 . Cu3 I6 . 145.70(11) yes
Cu1 . Cu3 I4 . 57.29(7) yes
I5 . Cu3 I4 . 103.26(9) yes
I3 . Cu3 I4 . 115.00(10) yes
Cu2 . Cu3 I4 . 103.42(9) yes
I6 . Cu3 I4 . 110.86(9) yes
Cu1 . Cu3 Cu4 . 153.34(12) yes
I5 . Cu3 Cu4 . 58.93(7) yes
I3 . Cu3 Cu4 . 141.63(11) yes
Cu2 . Cu3 Cu4 . 114.47(11) yes
I6 . Cu3 Cu4 . 56.61(7) yes
I4 . Cu3 Cu4 . 103.36(10) yes
Cu1 3_745 Cu4 I5 . 136.58(11) yes
Cu1 3_745 Cu4 Cu3 . 165.31(12) yes
I5 . Cu4 Cu3 . 57.79(7) yes
Cu1 3_745 Cu4 I4 3_745 56.45(8) yes
I5 . Cu4 I4 3_745 100.80(9) yes
Cu3 . Cu4 I4 3_745 131.09(11) yes
Cu1 3_745 Cu4 I1 3_745 56.86(8) yes
I5 . Cu4 I1 3_745 110.91(10) yes
Cu3 . Cu4 I1 3_745 119.59(11) yes
I4 3_745 Cu4 I1 3_745 108.98(10) yes
Cu1 3_745 Cu4 I6 . 110.62(10) yes
I5 . Cu4 I6 . 111.00(10) yes
Cu3 . Cu4 I6 . 57.02(7) yes
I4 3_745 Cu4 I6 . 104.91(10) yes
I1 3_745 Cu4 I6 . 118.54(10) yes
O6 . Ba1 O1 . 89.4(5) yes
O6 . Ba1 O3 . 151.9(4) yes
O1 . Ba1 O3 . 83.8(5) yes
O6 . Ba1 O2 . 76.8(4) yes
O1 . Ba1 O2 . 74.2(4) yes
O3 . Ba1 O2 . 75.1(4) yes
O6 . Ba1 O6 2_656 71.3(4) yes
O1 . Ba1 O6 2_656 74.3(5) yes
O3 . Ba1 O6 2_656 131.8(4) yes
O2 . Ba1 O6 2_656 134.8(4) yes
O6 . Ba1 O4 . 131.2(5) yes
O1 . Ba1 O4 . 111.2(4) yes
O3 . Ba1 O4 . 76.3(5) yes
O2 . Ba1 O4 . 150.1(5) yes
O6 2_656 Ba1 O4 . 72.8(4) yes
O6 . Ba1 O5 . 96.4(5) yes
O1 . Ba1 O5 . 153.1(6) yes
O3 . Ba1 O5 . 78.8(6) yes
O2 . Ba1 O5 . 81.5(5) yes
O6 2_656 Ba1 O5 . 132.4(6) yes
O6 . Ba1 O7 . 68.1(5) yes
O1 . Ba1 O7 . 143.5(6) yes
O3 . Ba1 O7 . 129.2(6) yes
O2 . Ba1 O7 . 124.0(5) yes
O6 2_656 Ba1 O7 . 71.4(6) yes
O4 . Ba1 O5 . 84.5(5) yes
O4 . Ba1 O7 . 69.9(5) yes
O5 . Ba1 O7 . 61.6(7) yes

loop_
_geom_bond_atom_site_label_1
_geom_bond_atom_site_label_2
_geom_bond_site_symmetry_2
_geom_bond_distance
_geom_bond_publ_flag
C1 S1 . 1.74(2) yes
C1 H13 . 0.961 no
C1 H11 . 0.963 no
C1 H12 . 0.962 no
C2 S1 . 1.81(3) yes
C2 H21 . 0.960 no
C2 H22 . 0.959 no
C2 H23 . 0.960 no
C3 S2 . 1.77(2) yes
C3 H31 . 0.967 no
C3 H32 . 0.966 no
C3 H33 . 0.965 no
C4 S2 . 1.73(2) yes
C4 H43 . 0.960 no
C4 H41 . 0.960 no
C4 H42 . 0.960 no
C5 S3 . 1.78(2) yes
C5 H51 . 0.961 no
C5 H53 . 0.961 no
C5 H52 . 0.961 no
C6 S3 . 1.76(2) yes
C6 H62 . 0.961 no
C6 H61 . 0.960 no
C6 H63 . 0.960 no
C7 S4 . 1.78(2) yes
C7 H71 . 0.961 no
C7 H73 . 0.961 no
C7 H72 . 0.961 no
C8 S4 . 1.79(2) yes
C8 H82 . 0.961 no
C8 H81 . 0.960 no
C8 H83 . 0.960 no
C9 S5 . 1.68(3) yes
C9 H93 . 0.961 no
C9 H92 . 0.962 no
C9 H91 . 0.961 no
C10 S5 . 1.66(3) yes
C10 H103 . 0.950 no
C10 H101 . 0.950 no
C10 H102 . 0.950 no
C11 S6 . 1.72(2) yes
C11 H113 . 0.961 no
C11 H112 . 0.961 no
C11 H111 . 0.960 no
C12 S6 . 1.84(2) yes
C12 H123 . 0.961 no
C12 H122 . 0.960 no
C12 H121 . 0.961 no
S1 O1 . 1.507(16) yes
S2 O2 . 1.508(14) yes
S3 O3 . 1.499(14) yes
S3 Cu2 . 2.406(5) yes
S4 O4 . 1.530(14) yes
S5 O5 . 1.53(2) yes
S6 O6 . 1.523(13) yes
O1 Ba1 . 2.779(16) yes
O2 Ba1 . 2.737(13) yes
O3 Ba1 . 2.757(14) yes
O4 Ba1 . 2.663(13) yes
O5 Ba1 . 2.646(16) yes
O7 Ba1 . 2.912(19) yes
O7 H124 . 0.810 no
O7 H125 . 0.821 no
O6 Ba1 2_656 2.814(13) yes
O6 Ba1 . 2.765(13) yes
I1 Cu4 3_755 2.621(3) yes
I1 Cu1 . 2.633(3) yes
I2 Cu1 . 2.656(3) yes
I2 Cu2 . 2.620(3) yes
I3 Cu1 . 2.828(3) yes
I3 Cu2 . 2.611(3) yes
I3 Cu3 . 2.706(3) yes
I4 Cu4 3_755 2.714(3) yes
I4 Cu1 . 2.653(3) yes
I4 Cu3 . 2.624(3) yes
I5 Cu2 . 2.619(3) yes
I5 Cu3 . 2.720(3) yes
I5 Cu4 . 2.754(3) yes
I6 Cu3 . 2.629(3) yes
I6 Cu4 . 2.617(3) yes
Cu1 Cu4 3_755 2.887(4) yes
Cu1 Cu2 . 2.827(3) yes
Cu1 Cu3 . 2.889(4) yes
Cu2 Cu3 . 2.754(3) yes
Cu3 Cu4 . 2.872(4) yes

loop_
_geom_hbond_atom_site_label_D
_geom_hbond_atom_site_label_H
_geom_hbond_atom_site_label_A
_geom_hbond_site_symmetry_A
_geom_hbond_angle_DHA
_geom_hbond_distance_DH
_geom_hbond_distance_HA
_geom_hbond_distance_DA
_geom_hbond_publ_flag
C12 H121 O1 2_656 136.2(6) 0.961 2.552 3.31(3) yes
C11 H113 O2 . 141.00 0.961 2.500 3.30(3) yes
C1 H13 O2 . 137.00 0.961 2.591 3.36(3) yes
C9 H93 O3 . 147.00 0.961 2.547 3.40(3) yes
O7 H125 O1 2_656 149.4(7) 0.821 2.115 2.85(3) yes
